data_1552459
loop_
_publ_author_name
'Schoemaker, Robin'
'Schwedtmann, Kai'
'Franconetti, Antonio'
'Frontera, Antonio'
'Hennersdorf, Felix'
'Weigand, Jan J.'

_publ_section_title
;
 Controlled scrambling reactions to polyphosphanes via bond metathesis
 reactions
;
_journal_name_full 'Chemical Science'
_journal_paper_doi 10.1039/C9SC04501E
_journal_year 2019
_chemical_formula_moiety 'C15 H18 N5 P'
_chemical_formula_sum 'C15 H18 N5 P'
_chemical_formula_weight 299.31
_space_group_crystal_system triclinic
_space_group_IT_number 2
_space_group_name_Hall '-P 1'
_space_group_name_H-M_alt 'P -1'
_symmetry_space_group_name_Hall '-P 1'
_symmetry_space_group_name_H-M 'P -1'
_atom_sites_solution_hydrogens difmap
_audit_creation_date 2016-07-26
_audit_creation_method
;
Olex2 1.2
(compiled 2015.09.30 svn.r3233 for OlexSys, GUI svn.r5103)
;
_audit_update_record
;
2019-08-30 deposited with the CCDC.    2019-10-17 downloaded from the CCDC.
;
_cell_angle_alpha 89.776(2)
_cell_angle_beta 85.729(3)
_cell_angle_gamma 61.439(3)
_cell_formula_units_Z 4
_cell_length_a 8.4080(3)
_cell_length_b 8.7414(2)
_cell_length_c 24.3551(7)
_cell_measurement_reflns_used 9388
_cell_measurement_temperature 100.01(10)
_cell_measurement_theta_max 76.2840
_cell_measurement_theta_min 3.6360
_cell_volume 1566.82(9)
_computing_cell_refinement 'CrysAlisPro 1.171.38.43 (Rigaku OD, 2015)'
_computing_data_collection 'CrysAlisPro 1.171.38.43 (Rigaku OD, 2015)'
_computing_data_reduction 'CrysAlisPro 1.171.38.43 (Rigaku OD, 2015)'
_computing_molecular_graphics 'Olex2 (Dolomanov et al., 2009)'
_computing_publication_material 'Olex2 (Dolomanov et al., 2009)'
_computing_structure_refinement 'ShelXL (Sheldrick, 2015)'
_computing_structure_solution 'ShelXT (Sheldrick, 2015)'
_diffrn_ambient_environment N~2~
_diffrn_ambient_temperature 100.01(10)
_diffrn_detector 'CCD plate'
_diffrn_detector_area_resol_mean 10.5700
_diffrn_detector_type AtlasS2
_diffrn_measured_fraction_theta_full 1.000
_diffrn_measured_fraction_theta_max 0.983
_diffrn_measurement_details
;
List of Runs (angles in degrees, time in seconds):

  # Type    Start    End  Width  t~exp~   \w     \q     \k     \f   Frames
#--------------------------------------------------------------------------
  1  \w     38.00 115.00   0.50    0.50    --   42.75  38.00   0.00  154
  2  \w    137.00 164.00   0.50    1.00    --  111.00  30.00 -90.00   54
  3  \w    136.00 177.00   0.50    1.00    --  111.00  30.00-120.00   82
  4  \w    102.00 133.00   0.50    1.00    --  111.00  45.00   0.00   62
  5  \w    137.00 178.00   0.50    1.00    --  111.00  61.00  60.00   82
  6  \w     95.00 136.00   0.50    1.00    --  111.00  30.00  60.00   82
  7  \w     89.00 178.00   0.50    1.00    --  111.00  45.00 120.00  178
  8  \w     84.00 129.00   0.50    1.00    --  111.00  61.00  60.00   90
  9  \w     91.00 127.00   0.50    1.00    --  111.00  30.00 -90.00   72
 10  \w    100.00 132.00   0.50    1.00    --  111.00  30.00-120.00   64
 11  \w     87.00 161.00   0.50    1.00    --  111.00  45.00-180.00  148
 12  \w     67.00  94.00   0.50    1.00    --  111.00 -94.00  30.00   54
 13  \w     85.00 121.00   0.50    1.00    --  111.00-125.00  30.00   72
 14  \w     89.00 120.00   0.50    1.00    --  111.00-125.00   0.00   62
 15  \w     78.00 127.00   0.50    1.00    --  111.00 -45.00  90.00   98
 16  \w     64.00  91.00   0.50    1.00    --  111.00 -94.00 150.00   54
 17  \w     59.00 121.00   0.50    1.00    --  111.00-125.00 120.00  124
 18  \w     41.00  72.00   0.50    1.00    --  111.00 -45.00  90.00   62
 19  \w     31.00  62.00   0.50    1.00    --  111.00 -94.00  30.00   62
 20  \w     39.00  69.00   0.50    1.00    --  111.00-125.00   0.00   60
 21  \w     46.00  86.00   0.50    1.00    --  111.00 -94.00 -60.00   80
 22  \w     41.00 124.00   0.50    1.00    --  111.00 -61.00 -60.00  166
 23  \w     78.00 121.00   0.50    1.00    --  111.00-125.00-150.00   86
 24  \w     55.00 109.00   0.50    1.00    --  111.00 -94.00-150.00  108
 25  \w     31.00  92.00   0.50    0.50    --   42.75-125.00 -90.00  122
 26  \w     30.00  57.00   0.50    0.50    --   42.75-125.00-180.00   54
 27  \w     32.00  85.00   0.50    1.00    --  111.00 -94.00 -90.00  106
 28  \w     31.00  90.00   0.50    0.50    --   42.75-125.00 120.00  118
 29  \w     30.00  93.00   0.50    1.00    --  111.00 -94.00 120.00  126
 30  \w   -124.00  40.00   0.50    0.50    --  -38.50   0.00   0.00  328
;
_diffrn_measurement_device 'four-circle diffractometer'
_diffrn_measurement_device_type 'SuperNova, Dual, Cu at zero, AtlasS2'
_diffrn_measurement_method '\w scans'
_diffrn_orient_matrix_type 'CrysAlisPro convention (1999,Acta A55,543-557)'
_diffrn_orient_matrix_UB_11 0.1365292000
_diffrn_orient_matrix_UB_12 -0.1799096000
_diffrn_orient_matrix_UB_13 -0.0262968000
_diffrn_orient_matrix_UB_21 -0.1547572000
_diffrn_orient_matrix_UB_22 -0.0084857000
_diffrn_orient_matrix_UB_23 -0.0275976000
_diffrn_orient_matrix_UB_31 0.0350539000
_diffrn_orient_matrix_UB_32 0.0887489000
_diffrn_orient_matrix_UB_33 -0.0507497000
_diffrn_radiation_monochromator mirror
_diffrn_radiation_probe x-ray
_diffrn_radiation_type CuK\a
_diffrn_radiation_wavelength 1.54184
_diffrn_reflns_av_R_equivalents 0.0200
_diffrn_reflns_av_unetI/netI 0.0197
_diffrn_reflns_Laue_measured_fraction_full 1.000
_diffrn_reflns_Laue_measured_fraction_max 0.983
_diffrn_reflns_limit_h_max 10
_diffrn_reflns_limit_h_min -10
_diffrn_reflns_limit_k_max 10
_diffrn_reflns_limit_k_min -10
_diffrn_reflns_limit_l_max 29
_diffrn_reflns_limit_l_min -30
_diffrn_reflns_number 14923
_diffrn_reflns_point_group_measured_fraction_full 1.000
_diffrn_reflns_point_group_measured_fraction_max 0.983
_diffrn_reflns_theta_full 67.684
_diffrn_reflns_theta_max 76.606
_diffrn_reflns_theta_min 3.642
_diffrn_source 'micro-focus sealed X-ray tube'
_diffrn_source_type 'SuperNova (Cu) X-ray Source'
_exptl_absorpt_coefficient_mu 1.559
_exptl_absorpt_correction_T_max 0.772
_exptl_absorpt_correction_T_min 0.527
_exptl_absorpt_correction_type gaussian
_exptl_absorpt_process_details
;
CrysAlisPro 1.171.38.43 (Rigaku Oxford Diffraction, 2015)
Numerical absorption correction based on gaussian integration over
            a multifaceted crystal model
Empirical absorption correction using spherical harmonics,
 implemented in SCALE3 ABSPACK scaling algorithm.
;
_exptl_crystal_colour 'clear colourless'
_exptl_crystal_colour_lustre clear
_exptl_crystal_colour_primary colourless
_exptl_crystal_density_diffrn 1.269
_exptl_crystal_description block
_exptl_crystal_F_000 632
_exptl_crystal_size_max 0.623
_exptl_crystal_size_mid 0.575
_exptl_crystal_size_min 0.278
_refine_diff_density_max 0.311
_refine_diff_density_min -0.416
_refine_diff_density_rms 0.051
_refine_ls_extinction_method none
_refine_ls_goodness_of_fit_ref 1.054
_refine_ls_hydrogen_treatment refall
_refine_ls_matrix_type full
_refine_ls_number_parameters 523
_refine_ls_number_reflns 6482
_refine_ls_number_restraints 0
_refine_ls_restrained_S_all 1.054
_refine_ls_R_factor_all 0.0332
_refine_ls_R_factor_gt 0.0325
_refine_ls_shift/su_max 0.002
_refine_ls_shift/su_mean 0.000
_refine_ls_structure_factor_coef Fsqd
_refine_ls_weighting_details 'w=1/[\s^2^(Fo^2^)+(0.0472P)^2^+0.6148P] where P=(Fo^2^+2Fc^2^)/3'
_refine_ls_weighting_scheme calc
_refine_ls_wR_factor_gt 0.0854
_refine_ls_wR_factor_ref 0.0859
_reflns_Friedel_coverage 0.000
_reflns_number_gt 6309
_reflns_number_total 6482
_reflns_threshold_expression 'I > 2\s(I)'
_cod_data_source_file c9sc04501e2.cif
_cod_data_source_block 7
_cod_original_cell_volume 1566.81(9)
_cod_database_code 1552459
_chemical_oxdiff_formula 'C60 H72 N20 P4 '
_shelx_space_group_comment
;
The symmetry employed for this shelxl refinement is uniquely defined
by the following loop, which should always be used as a source of
symmetry information in preference to the above space-group names.
They are only intended as comments.
;
_reflns_odcompleteness_completeness 99.98
_reflns_odcompleteness_iscentric 1
_reflns_odcompleteness_theta 66.97
_olex2_refinement_description
;
;
_shelx_shelxl_version_number 2014/7
_olex2_submission_special_instructions 'No special instructions were received'
_oxdiff_exptl_absorpt_empirical_details
;
Empirical correction (ABSPACK) includes:
- Absorption correction using spherical harmonics
- Frame scaling
;
_oxdiff_exptl_absorpt_empirical_full_max 1.515
_oxdiff_exptl_absorpt_empirical_full_min 0.583

loop_
_space_group_symop_operation_xyz
'x, y, z'
'-x, -y, -z'

loop_
_atom_site_label
_atom_site_type_symbol
_atom_site_fract_x
_atom_site_fract_y
_atom_site_fract_z
_atom_site_U_iso_or_equiv
_atom_site_adp_type
_atom_site_occupancy
_atom_site_site_symmetry_order
_atom_site_calc_flag
P1A P 0.44356(4) 0.78918(4) 0.58681(2) 0.01392(8) Uani 1 1 d
N1A N 0.42834(14) 1.02927(13) 0.65549(4) 0.0183(2) Uani 1 1 d
N2A N 0.39081(13) 0.69828(13) 0.64354(4) 0.01406(19) Uani 1 1 d
N3A N 0.23621(13) 0.68151(13) 0.63919(4) 0.0161(2) Uani 1 1 d
N4A N 0.63124(14) 0.61510(13) 0.55423(4) 0.0158(2) Uani 1 1 d
N5A N 0.77299(14) 0.49003(13) 0.58159(4) 0.0180(2) Uani 1 1 d
C1A C 0.54796(16) 0.90303(15) 0.61951(5) 0.0155(2) Uani 1 1 d
C2A C 0.72315(17) 0.87606(17) 0.60552(5) 0.0202(2) Uani 1 1 d
H2A H 0.804(2) 0.786(2) 0.5799(7) 0.027(4) Uiso 1 1 d
C3A C 0.77853(19) 0.98370(18) 0.63040(6) 0.0263(3) Uani 1 1 d
H3A H 0.904(3) 0.963(3) 0.6213(8) 0.037(5) Uiso 1 1 d
C4A C 0.6575(2) 1.11310(18) 0.66765(6) 0.0261(3) Uani 1 1 d
H4A H 0.690(3) 1.190(3) 0.6853(8) 0.036(5) Uiso 1 1 d
C5A C 0.48531(19) 1.13013(17) 0.67912(5) 0.0226(3) Uani 1 1 d
H5A H 0.398(2) 1.213(2) 0.7063(7) 0.026(4) Uiso 1 1 d
C6A C 0.47020(16) 0.62825(14) 0.69159(5) 0.0138(2) Uani 1 1 d
C7A C 0.36503(16) 0.56543(15) 0.71783(5) 0.0162(2) Uani 1 1 d
H7A H 0.386(2) 0.513(2) 0.7525(7) 0.025(4) Uiso 1 1 d
C8A C 0.22244(16) 0.60111(16) 0.68399(5) 0.0173(2) Uani 1 1 d
C9A C 0.63346(17) 0.63137(16) 0.70985(5) 0.0173(2) Uani 1 1 d
H9AA H 0.730(2) 0.588(2) 0.6797(7) 0.029(4) Uiso 1 1 d
H9AB H 0.672(2) 0.558(2) 0.7406(7) 0.023(4) Uiso 1 1 d
H9AC H 0.601(2) 0.750(2) 0.7202(7) 0.027(4) Uiso 1 1 d
C10A C 0.06717(19) 0.5638(2) 0.69398(6) 0.0266(3) Uani 1 1 d
H10A H -0.041(3) 0.667(3) 0.7138(10) 0.055(6) Uiso 1 1 d
H10B H 0.090(3) 0.472(3) 0.7185(9) 0.049(6) Uiso 1 1 d
H10C H 0.031(3) 0.544(3) 0.6596(10) 0.051(6) Uiso 1 1 d
C11A C 0.65757(16) 0.57655(15) 0.49823(5) 0.0153(2) Uani 1 1 d
C12A C 0.81813(17) 0.42532(16) 0.48971(5) 0.0176(2) Uani 1 1 d
H12A H 0.871(2) 0.366(2) 0.4554(7) 0.024(4) Uiso 1 1 d
C13A C 0.88346(16) 0.37694(16) 0.54235(5) 0.0170(2) Uani 1 1 d
C14A C 0.52900(18) 0.68938(17) 0.45802(5) 0.0189(2) Uani 1 1 d
H14A H 0.530(3) 0.800(3) 0.4549(8) 0.036(5) Uiso 1 1 d
H14B H 0.409(3) 0.712(2) 0.4697(8) 0.033(5) Uiso 1 1 d
H14C H 0.566(3) 0.631(3) 0.4215(9) 0.041(5) Uiso 1 1 d
C15A C 1.05332(18) 0.21923(18) 0.55635(6) 0.0235(3) Uani 1 1 d
H15A H 1.158(3) 0.211(3) 0.5350(9) 0.047(6) Uiso 1 1 d
H15B H 1.066(3) 0.213(3) 0.5948(10) 0.051(6) Uiso 1 1 d
H15C H 1.050(3) 0.117(3) 0.5465(9) 0.049(6) Uiso 1 1 d
P1B P 0.66197(4) 0.37357(4) 0.87733(2) 0.01388(8) Uani 1 1 d
N1B N 0.84528(15) 0.26444(14) 0.78088(4) 0.0188(2) Uani 1 1 d
N2B N 0.47780(14) 0.35919(13) 0.85627(4) 0.0150(2) Uani 1 1 d
N3B N 0.31670(14) 0.51597(13) 0.86424(4) 0.0160(2) Uani 1 1 d
N4B N 0.69729(14) 0.27155(13) 0.93949(4) 0.0155(2) Uani 1 1 d
N5B N 0.69502(15) 0.11562(13) 0.94799(4) 0.0182(2) Uani 1 1 d
C1B C 0.84882(16) 0.20700(15) 0.83237(5) 0.0151(2) Uani 1 1 d
C2B C 0.98900(17) 0.05166(16) 0.84897(5) 0.0184(2) Uani 1 1 d
H2B H 0.986(2) 0.015(2) 0.8860(7) 0.021(4) Uiso 1 1 d
C3B C 1.13019(18) -0.05147(17) 0.80999(6) 0.0222(3) Uani 1 1 d
H3B H 1.228(3) -0.164(3) 0.8208(8) 0.038(5) Uiso 1 1 d
C4B C 1.12737(18) 0.00576(17) 0.75677(6) 0.0219(3) Uani 1 1 d
H4B H 1.221(2) -0.054(2) 0.7293(7) 0.024(4) Uiso 1 1 d
C5B C 0.98294(18) 0.16421(17) 0.74427(5) 0.0209(3) Uani 1 1 d
H5B H 0.978(2) 0.209(2) 0.7066(7) 0.023(4) Uiso 1 1 d
C6B C 0.44481(17) 0.22875(16) 0.83776(5) 0.0169(2) Uani 1 1 d
C7B C 0.26155(17) 0.30380(16) 0.83366(5) 0.0190(2) Uani 1 1 d
H7B H 0.199(2) 0.245(2) 0.8223(7) 0.028(4) Uiso 1 1 d
C8B C 0.18782(17) 0.48085(16) 0.85077(5) 0.0176(2) Uani 1 1 d
C9B C 0.58700(18) 0.04402(16) 0.82558(6) 0.0214(3) Uani 1 1 d
H9BA H 0.674(2) 0.031(2) 0.7938(7) 0.026(4) Uiso 1 1 d
H9BB H 0.653(2) -0.004(2) 0.8567(8) 0.028(4) Uiso 1 1 d
H9BC H 0.526(2) -0.022(2) 0.8153(7) 0.030(4) Uiso 1 1 d
C10B C -0.00641(18) 0.61982(19) 0.85391(6) 0.0249(3) Uani 1 1 d
H10D H -0.030(3) 0.685(3) 0.8219(9) 0.048(6) Uiso 1 1 d
H10E H -0.039(3) 0.707(3) 0.8833(10) 0.057(6) Uiso 1 1 d
H10F H -0.088(3) 0.575(3) 0.8571(10) 0.056(6) Uiso 1 1 d
C11B C 0.73116(16) 0.33293(15) 0.98686(5) 0.0157(2) Uani 1 1 d
C12B C 0.74978(17) 0.21463(16) 1.02640(5) 0.0183(2) Uani 1 1 d
H12B H 0.768(2) 0.225(2) 1.0649(8) 0.029(4) Uiso 1 1 d
C13B C 0.72619(16) 0.08333(16) 1.00035(5) 0.0177(2) Uani 1 1 d
C14B C 0.74577(19) 0.49629(17) 0.98970(5) 0.0198(2) Uani 1 1 d
H14D H 0.752(3) 0.524(2) 1.0270(8) 0.034(5) Uiso 1 1 d
H14E H 0.647(3) 0.592(2) 0.9746(7) 0.031(5) Uiso 1 1 d
H14F H 0.853(3) 0.483(2) 0.9691(8) 0.034(5) Uiso 1 1 d
C15B C 0.7337(2) -0.07678(18) 1.02502(6) 0.0250(3) Uani 1 1 d
H15D H 0.627(3) -0.051(3) 1.0508(10) 0.054(6) Uiso 1 1 d
H15E H 0.845(4) -0.144(3) 1.0426(11) 0.064(7) Uiso 1 1 d
H15F H 0.727(3) -0.151(3) 0.9977(10) 0.052(6) Uiso 1 1 d

loop_
_atom_site_aniso_label
_atom_site_aniso_U_11
_atom_site_aniso_U_22
_atom_site_aniso_U_33
_atom_site_aniso_U_23
_atom_site_aniso_U_13
_atom_site_aniso_U_12
P1A 0.01358(14) 0.01309(14) 0.01261(14) 0.00223(10) -0.00178(10) -0.00430(11)
N1A 0.0210(5) 0.0151(5) 0.0172(5) 0.0017(4) -0.0007(4) -0.0075(4)
N2A 0.0118(4) 0.0157(5) 0.0146(4) 0.0010(4) -0.0021(4) -0.0065(4)
N3A 0.0122(4) 0.0181(5) 0.0184(5) -0.0012(4) -0.0016(4) -0.0074(4)
N4A 0.0153(5) 0.0149(5) 0.0134(5) 0.0020(4) -0.0022(4) -0.0041(4)
N5A 0.0159(5) 0.0163(5) 0.0169(5) 0.0031(4) -0.0038(4) -0.0035(4)
C1A 0.0171(6) 0.0136(5) 0.0146(5) 0.0045(4) -0.0022(4) -0.0062(5)
C2A 0.0181(6) 0.0174(6) 0.0235(6) 0.0053(5) -0.0015(5) -0.0072(5)
C3A 0.0210(6) 0.0246(7) 0.0369(8) 0.0096(6) -0.0076(5) -0.0130(6)
C4A 0.0315(7) 0.0206(6) 0.0310(7) 0.0058(5) -0.0135(6) -0.0148(6)
C5A 0.0299(7) 0.0172(6) 0.0205(6) 0.0013(5) -0.0050(5) -0.0107(5)
C6A 0.0143(5) 0.0118(5) 0.0134(5) 0.0008(4) -0.0018(4) -0.0047(4)
C7A 0.0170(6) 0.0157(5) 0.0161(5) 0.0021(4) -0.0010(4) -0.0081(5)
C8A 0.0155(5) 0.0169(6) 0.0201(6) -0.0005(4) 0.0000(4) -0.0083(5)
C9A 0.0175(6) 0.0198(6) 0.0173(6) 0.0060(5) -0.0060(5) -0.0107(5)
C10A 0.0213(7) 0.0346(8) 0.0311(7) 0.0070(6) -0.0044(5) -0.0189(6)
C11A 0.0178(5) 0.0174(5) 0.0133(5) 0.0017(4) -0.0007(4) -0.0106(5)
C12A 0.0175(6) 0.0188(6) 0.0162(6) -0.0009(4) 0.0020(4) -0.0089(5)
C13A 0.0147(5) 0.0162(6) 0.0192(6) 0.0012(4) -0.0003(4) -0.0067(5)
C14A 0.0201(6) 0.0216(6) 0.0146(6) 0.0045(5) -0.0034(5) -0.0094(5)
C15A 0.0179(6) 0.0196(6) 0.0257(7) 0.0029(5) -0.0021(5) -0.0032(5)
P1B 0.01653(15) 0.01309(14) 0.01264(14) 0.00130(10) -0.00192(11) -0.00751(12)
N1B 0.0211(5) 0.0193(5) 0.0159(5) 0.0025(4) -0.0012(4) -0.0097(4)
N2B 0.0161(5) 0.0126(5) 0.0148(4) 0.0002(3) -0.0022(4) -0.0056(4)
N3B 0.0168(5) 0.0136(5) 0.0143(5) 0.0010(4) -0.0005(4) -0.0047(4)
N4B 0.0202(5) 0.0148(5) 0.0134(5) 0.0014(4) -0.0022(4) -0.0097(4)
N5B 0.0240(5) 0.0160(5) 0.0176(5) 0.0022(4) -0.0018(4) -0.0121(4)
C1B 0.0171(5) 0.0152(5) 0.0151(5) 0.0007(4) -0.0015(4) -0.0094(5)
C2B 0.0198(6) 0.0169(6) 0.0191(6) 0.0036(4) -0.0023(5) -0.0092(5)
C3B 0.0196(6) 0.0155(6) 0.0298(7) 0.0011(5) -0.0006(5) -0.0072(5)
C4B 0.0221(6) 0.0198(6) 0.0246(6) -0.0056(5) 0.0054(5) -0.0115(5)
C5B 0.0256(6) 0.0238(6) 0.0158(6) 0.0004(5) 0.0003(5) -0.0142(5)
C6B 0.0219(6) 0.0159(6) 0.0144(5) 0.0009(4) -0.0028(4) -0.0100(5)
C7B 0.0213(6) 0.0196(6) 0.0194(6) 0.0024(5) -0.0039(5) -0.0122(5)
C8B 0.0180(6) 0.0191(6) 0.0152(5) 0.0034(4) -0.0013(4) -0.0086(5)
C9B 0.0237(6) 0.0145(6) 0.0250(6) -0.0016(5) -0.0054(5) -0.0079(5)
C10B 0.0173(6) 0.0237(7) 0.0309(7) 0.0026(5) -0.0017(5) -0.0076(5)
C11B 0.0147(5) 0.0168(6) 0.0147(5) -0.0007(4) -0.0021(4) -0.0067(4)
C12B 0.0204(6) 0.0192(6) 0.0146(5) 0.0020(4) -0.0033(4) -0.0086(5)
C13B 0.0168(6) 0.0177(6) 0.0172(6) 0.0023(4) -0.0014(4) -0.0071(5)
C14B 0.0249(6) 0.0188(6) 0.0184(6) -0.0001(5) -0.0038(5) -0.0122(5)
C15B 0.0316(7) 0.0222(6) 0.0241(6) 0.0079(5) -0.0051(6) -0.0149(6)

loop_
_atom_type_symbol
_atom_type_description
_atom_type_scat_dispersion_real
_atom_type_scat_dispersion_imag
_atom_type_scat_source
C C 0.0181 0.0091 'International Tables Vol C Tables 4.2.6.8 and 6.1.1.4'
H H 0.0000 0.0000 'International Tables Vol C Tables 4.2.6.8 and 6.1.1.4'
N N 0.0311 0.0180 'International Tables Vol C Tables 4.2.6.8 and 6.1.1.4'
P P 0.2955 0.4335 'International Tables Vol C Tables 4.2.6.8 and 6.1.1.4'

loop_
_exptl_crystal_face_index_h
_exptl_crystal_face_index_k
_exptl_crystal_face_index_l
_exptl_crystal_face_perp_dist
-5 -4 0 0.0995
2 -3 -6 0.2322
-5 -1 -1 0.1603
5 5 2 0.1210
5 2 9 0.1158
-1 5 1 0.3094
-1 0 -16 0.2129
-2 -4 12 0.2409
-1 3 12 0.3671

loop_
_geom_angle_atom_site_label_1
_geom_angle_atom_site_label_2
_geom_angle_atom_site_label_3
_geom_angle
N2A P1A C1A 100.18(5)
N4A P1A N2A 103.26(5)
N4A P1A C1A 101.27(5)
C5A N1A C1A 117.03(11)
N3A N2A P1A 113.15(7)
C6A N2A P1A 135.73(8)
C6A N2A N3A 111.00(9)
C8A N3A N2A 105.08(9)
N5A N4A P1A 123.87(8)
C11A N4A P1A 125.01(8)
C11A N4A N5A 111.06(10)
C13A N5A N4A 104.67(10)
N1A C1A P1A 111.51(9)
N1A C1A C2A 123.38(11)
C2A C1A P1A 124.82(10)
C1A C2A H2A 121.0(11)
C3A C2A C1A 118.41(12)
C3A C2A H2A 120.6(11)
C2A C3A H3A 118.5(12)
C4A C3A C2A 118.80(13)
C4A C3A H3A 122.7(12)
C3A C4A H4A 121.2(12)
C3A C4A C5A 118.74(13)
C5A C4A H4A 120.1(12)
N1A C5A C4A 123.62(13)
N1A C5A H5A 113.7(11)
C4A C5A H5A 122.6(11)
N2A C6A C9A 124.64(10)
C7A C6A N2A 106.23(10)
C7A C6A C9A 129.09(11)
C6A C7A H7A 124.4(11)
C6A C7A C8A 106.35(11)
C8A C7A H7A 129.2(11)
N3A C8A C7A 111.33(11)
N3A C8A C10A 120.16(11)
C7A C8A C10A 128.49(12)
C6A C9A H9AA 109.7(11)
C6A C9A H9AB 107.8(10)
C6A C9A H9AC 108.9(10)
H9AA C9A H9AB 110.0(14)
H9AA C9A H9AC 109.7(15)
H9AB C9A H9AC 110.7(14)
C8A C10A H10A 110.2(14)
C8A C10A H10B 113.8(13)
C8A C10A H10C 109.6(14)
H10A C10A H10B 102.5(18)
H10A C10A H10C 108.1(18)
H10B C10A H10C 112.2(19)
N4A C11A C14A 123.26(11)
C12A C11A N4A 106.51(10)
C12A C11A C14A 130.22(11)
C11A C12A H12A 125.9(10)
C11A C12A C13A 105.87(11)
C13A C12A H12A 128.2(10)
N5A C13A C12A 111.89(11)
N5A C13A C15A 120.38(11)
C12A C13A C15A 127.72(11)
C11A C14A H14A 111.2(11)
C11A C14A H14B 109.7(11)
C11A C14A H14C 109.7(12)
H14A C14A H14B 108.9(16)
H14A C14A H14C 107.6(16)
H14B C14A H14C 109.7(16)
C13A C15A H15A 111.1(13)
C13A C15A H15B 112.1(14)
C13A C15A H15C 110.4(14)
H15A C15A H15B 112.9(19)
H15A C15A H15C 104.6(18)
H15B C15A H15C 105.3(19)
N2B P1B C1B 101.57(5)
N4B P1B N2B 102.93(5)
N4B P1B C1B 101.33(5)
C5B N1B C1B 117.50(11)
N3B N2B P1B 112.47(8)
C6B N2B P1B 136.54(9)
C6B N2B N3B 110.71(10)
C8B N3B N2B 105.36(10)
N5B N4B P1B 123.80(8)
C11B N4B P1B 124.99(8)
C11B N4B N5B 111.20(9)
C13B N5B N4B 104.87(10)
N1B C1B P1B 110.26(9)
N1B C1B C2B 123.22(11)
C2B C1B P1B 126.09(9)
C1B C2B H2B 120.7(10)
C1B C2B C3B 118.27(12)
C3B C2B H2B 121.0(10)
C2B C3B H3B 119.2(11)
C4B C3B C2B 119.00(12)
C4B C3B H3B 121.8(11)
C3B C4B H4B 123.1(10)
C3B C4B C5B 118.57(12)
C5B C4B H4B 118.3(10)
N1B C5B C4B 123.42(12)
N1B C5B H5B 116.3(10)
C4B C5B H5B 120.3(10)
N2B C6B C9B 124.79(11)
C7B C6B N2B 106.32(11)
C7B C6B C9B 128.89(11)
C6B C7B H7B 125.4(11)
C6B C7B C8B 106.56(11)
C8B C7B H7B 128.0(11)
N3B C8B C7B 111.04(11)
N3B C8B C10B 120.88(11)
C7B C8B C10B 128.08(12)
C6B C9B H9BA 112.9(10)
C6B C9B H9BB 110.8(11)
C6B C9B H9BC 107.8(11)
H9BA C9B H9BB 108.6(15)
H9BA C9B H9BC 106.4(14)
H9BB C9B H9BC 110.2(15)
C8B C10B H10D 110.5(14)
C8B C10B H10E 113.9(14)
C8B C10B H10F 113.0(15)
H10D C10B H10E 103.6(19)
H10D C10B H10F 106.7(19)
H10E C10B H10F 109(2)
N4B C11B C14B 123.15(11)
C12B C11B N4B 106.32(10)
C12B C11B C14B 130.51(11)
C11B C12B H12B 125.8(11)
C11B C12B C13B 105.97(11)
C13B C12B H12B 128.1(11)
N5B C13B C12B 111.64(11)
N5B C13B C15B 120.47(11)
C12B C13B C15B 127.88(12)
C11B C14B H14D 109.9(11)
C11B C14B H14E 112.0(11)
C11B C14B H14F 111.5(11)
H14D C14B H14E 109.9(15)
H14D C14B H14F 107.3(16)
H14E C14B H14F 106.1(16)
C13B C15B H15D 112.8(13)
C13B C15B H15E 111.8(15)
C13B C15B H15F 111.3(14)
H15D C15B H15E 111(2)
H15D C15B H15F 102.3(19)
H15E C15B H15F 108(2)

loop_
_geom_bond_atom_site_label_1
_geom_bond_atom_site_label_2
_geom_bond_distance
P1A N2A 1.7247(10)
P1A N4A 1.7210(10)
P1A C1A 1.8278(12)
N1A C1A 1.3462(16)
N1A C5A 1.3368(17)
N2A N3A 1.3875(13)
N2A C6A 1.3820(15)
N3A C8A 1.3231(16)
N4A N5A 1.3879(14)
N4A C11A 1.3821(15)
N5A C13A 1.3231(16)
C1A C2A 1.3911(17)
C2A H2A 0.948(18)
C2A C3A 1.3910(19)
C3A H3A 0.98(2)
C3A C4A 1.381(2)
C4A H4A 0.96(2)
C4A C5A 1.389(2)
C5A H5A 0.961(18)
C6A C7A 1.3672(17)
C6A C9A 1.4865(16)
C7A H7A 0.946(18)
C7A C8A 1.4149(17)
C8A C10A 1.4932(17)
C9A H9AA 0.980(18)
C9A H9AB 0.956(17)
C9A H9AC 0.971(18)
C10A H10A 1.01(2)
C10A H10B 0.95(2)
C10A H10C 0.95(2)
C11A C12A 1.3664(17)
C11A C14A 1.4937(16)
C12A H12A 0.946(17)
C12A C13A 1.4152(17)
C13A C15A 1.4976(17)
C14A H14A 0.97(2)
C14A H14B 0.95(2)
C14A H14C 0.98(2)
C15A H15A 0.96(2)
C15A H15B 0.95(2)
C15A H15C 0.94(2)
P1B N2B 1.7268(10)
P1B N4B 1.7258(10)
P1B C1B 1.8321(12)
N1B C1B 1.3459(16)
N1B C5B 1.3360(17)
N2B N3B 1.3923(14)
N2B C6B 1.3803(15)
N3B C8B 1.3221(16)
N4B N5B 1.3868(14)
N4B C11B 1.3784(15)
N5B C13B 1.3232(16)
C1B C2B 1.3902(17)
C2B H2B 0.959(17)
C2B C3B 1.3924(18)
C3B H3B 0.98(2)
C3B C4B 1.3854(19)
C4B H4B 0.933(18)
C4B C5B 1.3890(19)
C5B H5B 0.992(17)
C6B C7B 1.3676(18)
C6B C9B 1.4933(17)
C7B H7B 0.949(19)
C7B C8B 1.4150(17)
C8B C10B 1.4945(18)
C9B H9BA 0.992(18)
C9B H9BB 0.948(19)
C9B H9BC 0.976(19)
C10B H10D 0.94(2)
C10B H10E 0.97(2)
C10B H10F 0.94(2)
C11B C12B 1.3716(17)
C11B C14B 1.4929(17)
C12B H12B 0.974(18)
C12B C13B 1.4147(17)
C13B C15B 1.4961(17)
C14B H14D 0.96(2)
C14B H14E 0.951(19)
C14B H14F 0.96(2)
C15B H15D 0.99(2)
C15B H15E 0.97(3)
C15B H15F 0.96(2)

loop_
_geom_torsion_atom_site_label_1
_geom_torsion_atom_site_label_2
_geom_torsion_atom_site_label_3
_geom_torsion_atom_site_label_4
_geom_torsion
P1A N2A N3A C8A 176.32(8)
P1A N2A C6A C7A -175.30(9)
P1A N2A C6A C9A 6.93(19)
P1A N4A N5A C13A 177.19(8)
P1A N4A C11A C12A -177.41(9)
P1A N4A C11A C14A 3.83(17)
P1A C1A C2A C3A 174.08(10)
N1A C1A C2A C3A 0.74(18)
N2A P1A N4A N5A -41.96(10)
N2A P1A N4A C11A 135.01(10)
N2A P1A C1A N1A -63.47(9)
N2A P1A C1A C2A 122.50(10)
N2A N3A C8A C7A 0.26(13)
N2A N3A C8A C10A 178.75(11)
N2A C6A C7A C8A -0.18(13)
N3A N2A C6A C7A 0.35(13)
N3A N2A C6A C9A -177.42(10)
N4A P1A N2A N3A -107.10(8)
N4A P1A N2A C6A 68.48(12)
N4A P1A C1A N1A -169.34(8)
N4A P1A C1A C2A 16.63(11)
N4A N5A C13A C12A 0.36(13)
N4A N5A C13A C15A -179.00(11)
N4A C11A C12A C13A 0.31(13)
N5A N4A C11A C12A -0.11(13)
N5A N4A C11A C14A -178.87(11)
C1A P1A N2A N3A 148.64(8)
C1A P1A N2A C6A -35.78(12)
C1A P1A N4A N5A 61.46(10)
C1A P1A N4A C11A -121.57(10)
C1A N1A C5A C4A 1.28(19)
C1A C2A C3A C4A -0.33(19)
C2A C3A C4A C5A 0.4(2)
C3A C4A C5A N1A -0.9(2)
C5A N1A C1A P1A -175.32(9)
C5A N1A C1A C2A -1.19(17)
C6A N2A N3A C8A -0.38(13)
C6A C7A C8A N3A -0.05(14)
C6A C7A C8A C10A -178.39(13)
C9A C6A C7A C8A 177.46(12)
C11A N4A N5A C13A -0.15(13)
C11A C12A C13A N5A -0.43(14)
C11A C12A C13A C15A 178.86(12)
C14A C11A C12A C13A 178.95(12)
P1B N2B N3B C8B -174.88(8)
P1B N2B C6B C7B 173.55(10)
P1B N2B C6B C9B -6.2(2)
P1B N4B N5B C13B -179.60(9)
P1B N4B C11B C12B 179.64(9)
P1B N4B C11B C14B -1.47(17)
P1B C1B C2B C3B -173.39(9)
N1B C1B C2B C3B -1.69(18)
N2B P1B N4B N5B 44.53(10)
N2B P1B N4B C11B -135.47(10)
N2B P1B C1B N1B 74.72(9)
N2B P1B C1B C2B -112.68(11)
N2B N3B C8B C7B -0.45(13)
N2B N3B C8B C10B -179.71(11)
N2B C6B C7B C8B -0.61(13)
N3B N2B C6B C7B 0.36(13)
N3B N2B C6B C9B -179.36(11)
N4B P1B N2B N3B 103.20(8)
N4B P1B N2B C6B -69.90(13)
N4B P1B C1B N1B -179.38(8)
N4B P1B C1B C2B -6.78(12)
N4B N5B C13B C12B -0.28(14)
N4B N5B C13B C15B 179.96(11)
N4B C11B C12B C13B 0.17(14)
N5B N4B C11B C12B -0.36(14)
N5B N4B C11B C14B 178.54(11)
C1B P1B N2B N3B -152.16(8)
C1B P1B N2B C6B 34.74(13)
C1B P1B N4B N5B -60.30(10)
C1B P1B N4B C11B 119.70(10)
C1B N1B C5B C4B 0.00(19)
C1B C2B C3B C4B 1.18(19)
C2B C3B C4B C5B -0.18(19)
C3B C4B C5B N1B -0.4(2)
C5B N1B C1B P1B 173.95(9)
C5B N1B C1B C2B 1.09(18)
C6B N2B N3B C8B 0.06(12)
C6B C7B C8B N3B 0.68(14)
C6B C7B C8B C10B 179.88(12)
C9B C6B C7B C8B 179.10(12)
C11B N4B N5B C13B 0.39(13)
C11B C12B C13B N5B 0.07(15)
C11B C12B C13B C15B 179.81(12)
C14B C11B C12B C13B -178.61(12)

loop_
_exptl_oxdiff_crystal_face_indexfrac_h
_exptl_oxdiff_crystal_face_indexfrac_k
_exptl_oxdiff_crystal_face_indexfrac_l
_exptl_oxdiff_crystal_face_x
_exptl_oxdiff_crystal_face_y
_exptl_oxdiff_crystal_face_z
-5.0000 -4.0000 -0.0001 0.0370 0.8077 -0.5303
2.0000 -3.0000 -6.0000 0.9706 -0.1185 0.1084
-5.0000 -1.0000 -1.0001 -0.4764 0.8099 -0.2133
5.0000 5.0000 2.0001 -0.2695 -0.8714 0.5175
5.0000 2.0000 9.0001 0.0862 -1.0391 -0.1040
-1.0000 5.0000 1.0000 -1.0624 0.0847 0.3579
-1.0000 -0.0000 -16.0000 0.2842 0.5963 0.7769
-2.0000 -4.0000 11.9999 0.1310 0.0123 -1.0341
-1.0000 3.0000 12.0000 -0.9918 -0.2019 -0.3778
